data_7251175
loop_
_publ_author_name
'Gasol-Cardona, Julia'
'Ward, Martin R.'
'Comboni, Davide'
'Hanfland, Micheal'
'Scatena, Rebecca'
'Warren, Mark R.'
'Maloney, Andrew G. P.'
'Oswald, Iain D. H.'

_publ_section_title
;
 Pressure-induced phase behaviour and compressibility of the racemic and
 chiral solid forms, ofloxacin and levofloxacin
;
_journal_issue 47
_journal_name_full CrystEngComm
_journal_page_first 7662
_journal_page_last 7676
_journal_paper_doi 10.1039/D5CE00855G
_journal_volume 27
_journal_year 2025
_chemical_formula_moiety 'C18 H20 F N3 O4'
_chemical_formula_sum 'C18 H20 F N3 O4'
_chemical_formula_weight 361.37
_chemical_name_systematic Ofloxacin
_space_group_crystal_system monoclinic
_space_group_IT_number 15
_space_group_name_Hall '-C 2yc'
_space_group_name_H-M_alt 'C 1 2/c 1'
_atom_sites_solution_hydrogens geom
_audit_creation_method SHELXL-2019/3
_audit_update_record
;
2025-08-19 deposited with the CCDC.	2025-10-29 downloaded from the CCDC.
;
_cell_angle_alpha 90
_cell_angle_beta 103.278(15)
_cell_angle_gamma 90
_cell_formula_units_Z 8
_cell_length_a 28.697(7)
_cell_length_b 6.1346(5)
_cell_length_c 15.9813(14)
_cell_measurement_pressure 3.62
_cell_measurement_reflns_used 4764
_cell_measurement_temperature 296(2)
_cell_measurement_theta_max 23.266
_cell_measurement_theta_min 2.619
_cell_volume 2738.2(8)
_computing_cell_refinement 'SAINT v8.37A (Bruker, 2015)'
_computing_data_reduction 'SAINT v8.37A (Bruker, 2015)'
_computing_molecular_graphics 'Olex2 1.5-ac7-013 (Dolomanov et al., 2009)'
_computing_publication_material 'Olex2 1.5-ac7-013 (Dolomanov et al., 2009)'
_computing_structure_refinement 'XL  (Sheldrick, 2008)'
_diffrn_ambient_temperature 296(2)
_diffrn_measured_fraction_theta_full 0.348
_diffrn_measured_fraction_theta_max 0.348
_diffrn_measurement_device_type 'Bruker APEX-II CCD'
_diffrn_measurement_method '\f and \w scans'
_diffrn_radiation_type MoK\a
_diffrn_radiation_wavelength 0.71073
_diffrn_reflns_av_R_equivalents 0.0598
_diffrn_reflns_av_unetI/netI 0.0428
_diffrn_reflns_Laue_measured_fraction_full 0.348
_diffrn_reflns_Laue_measured_fraction_max 0.348
_diffrn_reflns_limit_h_max 15
_diffrn_reflns_limit_h_min -12
_diffrn_reflns_limit_k_max 6
_diffrn_reflns_limit_k_min -6
_diffrn_reflns_limit_l_max 14
_diffrn_reflns_limit_l_min -17
_diffrn_reflns_number 4764
_diffrn_reflns_point_group_measured_fraction_full 0.348
_diffrn_reflns_point_group_measured_fraction_max 0.348
_diffrn_reflns_theta_full 23.266
_diffrn_reflns_theta_max 23.266
_diffrn_reflns_theta_min 2.619
_exptl_absorpt_coefficient_mu 0.134
_exptl_absorpt_correction_T_max 0.7449
_exptl_absorpt_correction_T_min 0.6464
_exptl_absorpt_correction_type multi-scan
_exptl_crystal_colour 'clear colourless'
_exptl_crystal_density_diffrn 1.753
_exptl_crystal_description needle
_exptl_crystal_F_000 1520
_exptl_crystal_recrystallization_method 'Re-crystallisation from solvent: Nitrobenzene'
_exptl_crystal_size_max 0.2
_exptl_crystal_size_mid 0.05
_exptl_crystal_size_min 0.05
_refine_diff_density_max 0.154
_refine_diff_density_min -0.143
_refine_diff_density_rms 0.032
_refine_ls_extinction_method none
_refine_ls_goodness_of_fit_ref 1.105
_refine_ls_hydrogen_treatment constr
_refine_ls_matrix_type full
_refine_ls_number_parameters 238
_refine_ls_number_reflns 686
_refine_ls_number_restraints 248
_refine_ls_restrained_S_all 0.912
_refine_ls_R_factor_all 0.0687
_refine_ls_R_factor_gt 0.0375
_refine_ls_shift/su_max 0.000
_refine_ls_shift/su_mean 0.000
_refine_ls_structure_factor_coef Fsqd
_refine_ls_weighting_details 'w=1/[\s^2^(Fo^2^)+(0.0446P)^2^+4.3269P] where P=(Fo^2^+2Fc^2^)/3'
_refine_ls_weighting_scheme calc
_refine_ls_wR_factor_gt 0.0803
_refine_ls_wR_factor_ref 0.0965
_reflns_Friedel_coverage 0.000
_reflns_number_gt 483
_reflns_number_total 686
_reflns_threshold_expression 'I > 2\s(I)'
_cod_data_source_file d5ce00855g2.cif
_cod_data_source_block OFLO_3p62
_cod_depositor_comments 'Adding full bibliography for 7251165--7251187.cif.'
_cod_original_cell_volume 2738.2(7)
_cod_original_sg_symbol_H-M 'C 2/c'
_cod_database_code 7251175
_shelx_shelxl_version_number 2019/3
_shelx_space_group_comment
;
The symmetry employed for this shelxl refinement is uniquely defined
by the following loop, which should always be used as a source of
symmetry information in preference to the above space-group names.
They are only intended as comments.
;
_shelx_estimated_absorpt_t_min 0.974
_shelx_estimated_absorpt_t_max 0.993

loop_
_space_group_symop_operation_xyz
'x, y, z'
'-x, y, -z+1/2'
'x+1/2, y+1/2, z'
'-x+1/2, y+1/2, -z+1/2'
'-x, -y, -z'
'x, -y, z-1/2'
'-x+1/2, -y+1/2, -z'
'x+1/2, -y+1/2, z-1/2'

loop_
_atom_site_label
_atom_site_type_symbol
_atom_site_fract_x
_atom_site_fract_y
_atom_site_fract_z
_atom_site_U_iso_or_equiv
_atom_site_adp_type
_atom_site_occupancy
_atom_site_site_symmetry_order
_atom_site_calc_flag
_atom_site_refinement_flags_posn
_atom_site_refinement_flags_adp
_atom_site_refinement_flags_occupancy
_atom_site_disorder_assembly
_atom_site_disorder_group
F1 F 0.5703(3) 0.7019(5) 0.78986(19) 0.028(5) Uani 1 1 d D . . . .
O1 O 0.6490(4) 0.5899(6) 0.5663(3) 0.034(5) Uani 1 1 d D . . . .
O4 O 0.4348(4) 0.8118(5) 0.2676(2) 0.021(6) Uani 1 1 d D . . . .
C11 C 0.5237(5) 0.7283(9) 0.5606(4) 0.026(4) Uani 1 1 d D . . . .
O2 O 0.4419(4) 0.8239(6) 0.5255(3) 0.030(5) Uani 1 1 d D . . . .
N3 N 0.5635(5) 0.6850(8) 0.4449(3) 0.026(4) Uani 1 1 d D . . . .
N1 N 0.6509(5) 0.6056(7) 0.7445(3) 0.030(4) Uani 1 1 d D . . . .
C7 C 0.5673(6) 0.6914(9) 0.7025(4) 0.023(4) Uani 1 1 d D . . . .
C10 C 0.5653(5) 0.6792(9) 0.5327(4) 0.026(4) Uani 1 1 d D . . . .
C3 C 0.5227(6) 0.7305(10) 0.3891(5) 0.023(5) Uani 1 1 d D . . . .
H3 H 0.522819 0.733305 0.330945 0.028 Uiso 1 1 calc R U . . .
C8 C 0.6098(6) 0.6375(9) 0.6797(4) 0.026(4) Uani 1 1 d D . . . .
O3 O 0.3991(4) 0.8721(6) 0.3737(3) 0.031(5) Uani 1 1 d D . . . .
H3A H 0.406110 0.872503 0.426403 0.047 Uiso 1 1 calc R U . . .
C4 C 0.4807(6) 0.7730(9) 0.4116(4) 0.023(4) Uani 1 1 d D . . . .
C6 C 0.5246(6) 0.7354(9) 0.6488(4) 0.028(5) Uani 1 1 d D . . . .
H6 H 0.497548 0.768361 0.668948 0.033 Uiso 1 1 calc R U . . .
C9 C 0.6074(5) 0.6331(10) 0.5911(4) 0.026(4) Uani 1 1 d D . . . .
N2 N 0.7468(4) 0.5962(7) 0.8417(3) 0.031(5) Uani 1 1 d D . . . .
C13 C 0.4369(6) 0.8195(9) 0.3449(4) 0.026(5) Uani 1 1 d D . . . .
C16 C 0.7154(5) 0.7778(9) 0.8508(3) 0.032(6) Uani 1 1 d D . . . .
H16A H 0.734293 0.909766 0.864046 0.038 Uiso 1 1 calc R U . . .
H16B H 0.700419 0.748805 0.898271 0.038 Uiso 1 1 calc R U . . .
C5 C 0.4782(5) 0.7756(9) 0.4998(4) 0.023(4) Uani 1 1 d D . . . .
C1 C 0.6440(5) 0.5203(8) 0.4785(3) 0.034(6) Uani 1 1 d D . . . .
H1A H 0.631063 0.373582 0.471283 0.041 Uiso 1 1 calc R U . . .
H1B H 0.675023 0.519528 0.464101 0.041 Uiso 1 1 calc R U . . .
C12 C 0.6313(6) 0.9007(8) 0.4203(4) 0.029(7) Uani 1 1 d D . . . .
H12A H 0.609811 0.992417 0.380459 0.043 Uiso 1 1 calc R U . . .
H12B H 0.661448 0.892414 0.404055 0.043 Uiso 1 1 calc R U . . .
H12C H 0.636100 0.960676 0.477110 0.043 Uiso 1 1 calc R U . . .
C2 C 0.6103(6) 0.6770(9) 0.4191(4) 0.028(5) Uani 1 1 d D . . . .
H2 H 0.604625 0.620432 0.360268 0.033 Uiso 1 1 calc R U . . .
C17 C 0.6773(5) 0.8116(8) 0.7700(3) 0.029(5) Uani 1 1 d D . . . .
H17A H 0.655225 0.923651 0.779412 0.035 Uiso 1 1 calc R U . . .
H17B H 0.691921 0.860009 0.724163 0.035 Uiso 1 1 calc R U . . .
C15 C 0.7195(5) 0.3962(8) 0.8176(3) 0.030(5) Uani 1 1 d D . . . .
H15A H 0.703310 0.356397 0.862354 0.036 Uiso 1 1 calc R U . . .
H15B H 0.741129 0.278631 0.811619 0.036 Uiso 1 1 calc R U . . .
C18 C 0.7834(5) 0.5641(10) 0.9211(3) 0.039(6) Uani 1 1 d D . . . .
H18A H 0.801919 0.694978 0.934575 0.059 Uiso 1 1 calc R U . . .
H18B H 0.803992 0.446076 0.913505 0.059 Uiso 1 1 calc R U . . .
H18C H 0.768252 0.530203 0.967164 0.059 Uiso 1 1 calc R U . . .
C14 C 0.6833(5) 0.4272(9) 0.7343(3) 0.035(5) Uani 1 1 d D . . . .
H14A H 0.699430 0.462305 0.688839 0.042 Uiso 1 1 calc R U . . .
H14B H 0.665237 0.293931 0.718731 0.042 Uiso 1 1 calc R U . . .

loop_
_atom_site_aniso_label
_atom_site_aniso_U_11
_atom_site_aniso_U_22
_atom_site_aniso_U_33
_atom_site_aniso_U_23
_atom_site_aniso_U_13
_atom_site_aniso_U_12
F1 0.025(17) 0.0439(19) 0.0169(16) 0.0020(14) 0.006(4) 0.006(3)
O1 0.044(15) 0.036(2) 0.024(2) 0.000(2) 0.011(5) 0.006(5)
O4 0.01(2) 0.035(2) 0.018(2) -0.0015(16) -0.007(5) 0.010(4)
C11 0.044(14) 0.014(3) 0.021(3) -0.001(3) 0.011(6) 0.001(6)
O2 0.042(15) 0.026(2) 0.023(3) -0.0004(18) 0.007(5) 0.004(4)
N3 0.038(14) 0.022(3) 0.022(3) 0.001(2) 0.015(5) -0.001(5)
N1 0.050(14) 0.019(3) 0.021(3) 0.002(2) 0.006(5) 0.005(4)
C7 0.042(14) 0.009(3) 0.020(3) 0.000(3) 0.012(6) 0.005(6)
C10 0.048(14) 0.014(3) 0.020(3) 0.001(3) 0.015(6) 0.005(6)
C3 0.034(14) 0.017(3) 0.019(4) -0.004(3) 0.007(6) -0.016(7)
C8 0.042(14) 0.013(3) 0.026(3) -0.001(3) 0.012(5) 0.006(6)
O3 0.038(16) 0.025(2) 0.029(3) -0.004(2) 0.007(6) -0.001(4)
C4 0.035(14) 0.013(3) 0.021(3) -0.001(3) 0.004(6) -0.002(7)
C6 0.041(15) 0.020(3) 0.024(3) 0.006(3) 0.012(5) 0.009(6)
C9 0.041(14) 0.012(3) 0.028(3) -0.003(3) 0.016(5) -0.008(6)
N2 0.038(17) 0.031(3) 0.024(3) -0.004(2) 0.008(5) 0.004(4)
C13 0.036(15) 0.013(3) 0.028(3) -0.008(3) 0.002(6) -0.002(6)
C16 0.047(18) 0.029(3) 0.021(3) 0.000(2) 0.008(5) 0.004(5)
C5 0.039(14) 0.007(3) 0.024(3) -0.004(3) 0.011(5) -0.013(6)
C1 0.051(18) 0.026(3) 0.031(3) 0.004(3) 0.021(6) 0.011(6)
C12 0.03(2) 0.025(3) 0.034(4) 0.003(3) 0.011(8) -0.002(5)
C2 0.036(15) 0.025(3) 0.026(4) 0.001(3) 0.013(6) -0.008(6)
C17 0.043(17) 0.019(3) 0.025(3) 0.003(2) 0.009(5) 0.001(5)
C15 0.044(17) 0.022(3) 0.022(3) -0.001(2) 0.003(5) -0.006(5)
C18 0.04(2) 0.039(3) 0.032(4) -0.009(3) -0.002(6) -0.002(6)
C14 0.045(17) 0.022(3) 0.034(3) -0.006(3) 0.000(6) 0.005(5)

loop_
_atom_type_symbol
_atom_type_description
_atom_type_scat_dispersion_real
_atom_type_scat_dispersion_imag
_atom_type_scat_source
C C 0.0033 0.0016 'International Tables Vol C Tables 4.2.6.8 and 6.1.1.4'
H H 0.0000 0.0000 'International Tables Vol C Tables 4.2.6.8 and 6.1.1.4'
F F 0.0171 0.0103 'International Tables Vol C Tables 4.2.6.8 and 6.1.1.4'
N N 0.0061 0.0033 'International Tables Vol C Tables 4.2.6.8 and 6.1.1.4'
O O 0.0106 0.0060 'International Tables Vol C Tables 4.2.6.8 and 6.1.1.4'

loop_
_geom_angle_atom_site_label_1
_geom_angle_atom_site_label_2
_geom_angle_atom_site_label_3
_geom_angle
_geom_angle_site_symmetry_1
_geom_angle_site_symmetry_3
_geom_angle_publ_flag
C9 O1 C1 116.2(10) . . ?
C10 C11 C6 120.3(10) . . ?
C10 C11 C5 121.8(6) . . ?
C6 C11 C5 117.8(10) . . ?
C3 N3 C10 120.3(11) . . ?
C3 N3 C2 122.1(6) . . ?
C10 N3 C2 116.7(11) . . ?
C8 N1 C14 118.2(6) . . ?
C8 N1 C17 112.2(6) . . ?
C14 N1 C17 111.6(9) . . ?
C6 C7 F1 118.1(10) . . ?
C6 C7 C8 127.0(7) . . ?
F1 C7 C8 114.9(11) . . ?
C9 C10 N3 120.9(11) . . ?
C9 C10 C11 120.5(6) . . ?
N3 C10 C11 118.5(11) . . ?
N3 C3 C4 124.1(7) . . ?
N3 C3 H3 118.0 . . ?
C4 C3 H3 118.0 . . ?
C7 C8 N1 118.9(6) . . ?
C7 C8 C9 115.2(12) . . ?
N1 C8 C9 125.8(12) . . ?
C13 O3 H3A 109.5 . . ?
C3 C4 C5 120.9(12) . . ?
C3 C4 C13 120.3(7) . . ?
C5 C4 C13 118.8(12) . . ?
C7 C6 C11 116.0(11) . . ?
C7 C6 H6 122.0 . . ?
C11 C6 H6 122.0 . . ?
O1 C9 C10 122.1(6) . . ?
O1 C9 C8 116.9(11) . . ?
C10 C9 C8 120.9(11) . . ?
C15 N2 C16 111.3(9) . . ?
C15 N2 C18 110.6(5) . . ?
C16 N2 C18 110.7(5) . . ?
O4 C13 O3 120.6(12) . . ?
O4 C13 C4 123.9(11) . . ?
O3 C13 C4 115.4(7) . . ?
N2 C16 C17 111.3(5) . . ?
N2 C16 H16A 109.4 . . ?
C17 C16 H16A 109.4 . . ?
N2 C16 H16B 109.4 . . ?
C17 C16 H16B 109.4 . . ?
H16A C16 H16B 108.0 . . ?
O2 C5 C4 124.5(12) . . ?
O2 C5 C11 121.1(6) . . ?
C4 C5 C11 114.3(11) . . ?
O1 C1 C2 109.0(6) . . ?
O1 C1 H1A 109.9 . . ?
C2 C1 H1A 109.9 . . ?
O1 C1 H1B 109.9 . . ?
C2 C1 H1B 109.9 . . ?
H1A C1 H1B 108.3 . . ?
C2 C12 H12A 109.5 . . ?
C2 C12 H12B 109.5 . . ?
H12A C12 H12B 109.5 . . ?
C2 C12 H12C 109.5 . . ?
H12A C12 H12C 109.5 . . ?
H12B C12 H12C 109.5 . . ?
N3 C2 C12 110.6(8) . . ?
N3 C2 C1 109.3(7) . . ?
C12 C2 C1 111.9(11) . . ?
N3 C2 H2 108.3 . . ?
C12 C2 H2 108.3 . . ?
C1 C2 H2 108.3 . . ?
N1 C17 C16 110.1(5) . . ?
N1 C17 H17A 109.6 . . ?
C16 C17 H17A 109.6 . . ?
N1 C17 H17B 109.6 . . ?
C16 C17 H17B 109.6 . . ?
H17A C17 H17B 108.2 . . ?
N2 C15 C14 110.4(5) . . ?
N2 C15 H15A 109.6 . . ?
C14 C15 H15A 109.6 . . ?
N2 C15 H15B 109.6 . . ?
C14 C15 H15B 109.6 . . ?
H15A C15 H15B 108.1 . . ?
N2 C18 H18A 109.5 . . ?
N2 C18 H18B 109.5 . . ?
H18A C18 H18B 109.5 . . ?
N2 C18 H18C 109.5 . . ?
H18A C18 H18C 109.5 . . ?
H18B C18 H18C 109.5 . . ?
N1 C14 C15 108.8(5) . . ?
N1 C14 H14A 109.9 . . ?
C15 C14 H14A 109.9 . . ?
N1 C14 H14B 109.9 . . ?
C15 C14 H14B 109.9 . . ?
H14A C14 H14B 108.3 . . ?

loop_
_geom_bond_atom_site_label_1
_geom_bond_atom_site_label_2
_geom_bond_distance
_geom_bond_site_symmetry_2
_geom_bond_publ_flag
F1 C7 1.380(6) . ?
O1 C9 1.369(14) . ?
O1 C1 1.442(6) . ?
O4 C13 1.223(7) . ?
C11 C10 1.399(13) . ?
C11 C6 1.405(7) . ?
C11 C5 1.467(11) . ?
O2 C5 1.241(13) . ?
N3 C3 1.328(15) . ?
N3 C10 1.393(7) . ?
N3 C2 1.493(16) . ?
N1 C8 1.393(15) . ?
N1 C14 1.469(11) . ?
N1 C17 1.482(10) . ?
C7 C6 1.350(16) . ?
C7 C8 1.391(18) . ?
C10 C9 1.374(15) . ?
C3 C4 1.358(17) . ?
C3 H3 0.9300 . ?
C8 C9 1.402(8) . ?
O3 C13 1.314(15) . ?
O3 H3A 0.8200 . ?
C4 C5 1.428(9) . ?
C4 C13 1.477(14) . ?
C6 H6 0.9300 . ?
N2 C15 1.459(10) . ?
N2 C16 1.461(11) . ?
N2 C18 1.462(9) . ?
C16 C17 1.503(10) . ?
C16 H16A 0.9700 . ?
C16 H16B 0.9700 . ?
C1 C2 1.529(14) . ?
C1 H1A 0.9700 . ?
C1 H1B 0.9700 . ?
C12 C2 1.497(11) . ?
C12 H12A 0.9600 . ?
C12 H12B 0.9600 . ?
C12 H12C 0.9600 . ?
C2 H2 0.9800 . ?
C17 H17A 0.9700 . ?
C17 H17B 0.9700 . ?
C15 C14 1.501(9) . ?
C15 H15A 0.9700 . ?
C15 H15B 0.9700 . ?
C18 H18A 0.9600 . ?
C18 H18B 0.9600 . ?
C18 H18C 0.9600 . ?
C14 H14A 0.9700 . ?
C14 H14B 0.9700 . ?

loop_
_geom_torsion_atom_site_label_1
_geom_torsion_atom_site_label_2
_geom_torsion_atom_site_label_3
_geom_torsion_atom_site_label_4
_geom_torsion
_geom_torsion_site_symmetry_1
_geom_torsion_site_symmetry_2
_geom_torsion_site_symmetry_3
_geom_torsion_site_symmetry_4
_geom_torsion_publ_flag
C3 N3 C10 C9 -179.8(7) . . . . ?
C2 N3 C10 C9 -10.1(9) . . . . ?
C3 N3 C10 C11 -1.8(10) . . . . ?
C2 N3 C10 C11 167.8(5) . . . . ?
C6 C11 C10 C9 1.3(10) . . . . ?
C5 C11 C10 C9 -179.3(7) . . . . ?
C6 C11 C10 N3 -176.7(6) . . . . ?
C5 C11 C10 N3 2.8(9) . . . . ?
C10 N3 C3 C4 -0.2(12) . . . . ?
C2 N3 C3 C4 -169.3(6) . . . . ?
C6 C7 C8 N1 177.5(7) . . . . ?
F1 C7 C8 N1 -1.8(9) . . . . ?
C6 C7 C8 C9 1.2(11) . . . . ?
F1 C7 C8 C9 -178.1(5) . . . . ?
C14 N1 C8 C7 140.3(7) . . . . ?
C17 N1 C8 C7 -87.7(8) . . . . ?
C14 N1 C8 C9 -43.8(10) . . . . ?
C17 N1 C8 C9 88.2(8) . . . . ?
N3 C3 C4 C5 1.2(12) . . . . ?
N3 C3 C4 C13 -179.3(7) . . . . ?
F1 C7 C6 C11 178.4(5) . . . . ?
C8 C7 C6 C11 -0.9(11) . . . . ?
C10 C11 C6 C7 -0.4(10) . . . . ?
C5 C11 C6 C7 -179.8(6) . . . . ?
C1 O1 C9 C10 -20.9(9) . . . . ?
C1 O1 C9 C8 161.6(5) . . . . ?
N3 C10 C9 O1 -0.4(11) . . . . ?
C11 C10 C9 O1 -178.3(6) . . . . ?
N3 C10 C9 C8 176.9(6) . . . . ?
C11 C10 C9 C8 -1.0(10) . . . . ?
C7 C8 C9 O1 177.3(6) . . . . ?
N1 C8 C9 O1 1.2(10) . . . . ?
C7 C8 C9 C10 -0.2(10) . . . . ?
N1 C8 C9 C10 -176.2(6) . . . . ?
C3 C4 C13 O4 3.9(10) . . . . ?
C5 C4 C13 O4 -176.6(6) . . . . ?
C3 C4 C13 O3 -175.8(7) . . . . ?
C5 C4 C13 O3 3.6(9) . . . . ?
C15 N2 C16 C17 -56.2(7) . . . . ?
C18 N2 C16 C17 -179.5(6) . . . . ?
C3 C4 C5 O2 176.2(7) . . . . ?
C13 C4 C5 O2 -3.3(11) . . . . ?
C3 C4 C5 C11 -0.3(10) . . . . ?
C13 C4 C5 C11 -179.7(5) . . . . ?
C10 C11 C5 O2 -178.3(7) . . . . ?
C6 C11 C5 O2 1.2(9) . . . . ?
C10 C11 C5 C4 -1.7(9) . . . . ?
C6 C11 C5 C4 177.8(6) . . . . ?
C9 O1 C1 C2 49.2(10) . . . . ?
C3 N3 C2 C12 84.2(9) . . . . ?
C10 N3 C2 C12 -85.3(8) . . . . ?
C3 N3 C2 C1 -152.2(6) . . . . ?
C10 N3 C2 C1 38.3(7) . . . . ?
O1 C1 C2 N3 -56.7(10) . . . . ?
O1 C1 C2 C12 66.1(12) . . . . ?
C8 N1 C17 C16 168.8(7) . . . . ?
C14 N1 C17 C16 -56.0(7) . . . . ?
N2 C16 C17 N1 54.0(9) . . . . ?
C16 N2 C15 C14 58.9(7) . . . . ?
C18 N2 C15 C14 -177.7(6) . . . . ?
C8 N1 C14 C15 -169.3(8) . . . . ?
C17 N1 C14 C15 58.4(7) . . . . ?
N2 C15 C14 N1 -59.3(9) . . . . ?
